data_7129708
loop_
_publ_author_name
'Huang, Shuai'
'Zhang, Gao-Peng'
'Jiang, Yang-Jie'
'Yu, Fei-Le'
'Ding, Chang-Hua'
'Hou, Xuelong'

_publ_section_title
;
 Pd-Catalyzed Umpolung Asymmetric Allylic Alkylation of Hydrazones to
 Vicinal Tertiary and Quaternary Chiral Carbon Centers
;
_journal_name_full 'Chemical Communications'
_journal_paper_doi 10.1039/D1CC07074F
_journal_year 2022
_chemical_absolute_configuration ad
_chemical_formula_sum 'C22 H24 Br N O'
_chemical_formula_weight 398.33
_space_group_crystal_system hexagonal
_space_group_IT_number 169
_space_group_name_Hall 'P 61'
_space_group_name_H-M_alt 'P 61'
_atom_sites_solution_hydrogens mixed
_audit_creation_method SHELXL-2013
_audit_update_record
;
2020-03-24 deposited with the CCDC.	2022-02-10 downloaded from the CCDC.
;
_cell_angle_alpha 90
_cell_angle_beta 90
_cell_angle_gamma 120
_cell_formula_units_Z 6
_cell_length_a 12.7423(15)
_cell_length_b 12.7423(15)
_cell_length_c 22.890(4)
_cell_measurement_reflns_used 2018
_cell_measurement_temperature 293(2)
_cell_measurement_theta_max 34.333
_cell_measurement_theta_min 5.128
_cell_volume 3218.6(8)
_computing_cell_refinement 'Bruker SMART'
_computing_data_collection 'Bruker SMART'
_computing_data_reduction 'Bruker SHELXTL'
_computing_molecular_graphics 'Bruker SHELXTL'
_computing_publication_material 'Bruker SHELXTL'
_computing_structure_refinement 'SHELXL-2013 (Sheldrick, 2013)'
_computing_structure_solution 'Bruker SHELXTL'
_diffrn_ambient_temperature 293(2)
_diffrn_measured_fraction_theta_full 0.969
_diffrn_measured_fraction_theta_max 1.000
_diffrn_measurement_device_type 'CCD area detector'
_diffrn_measurement_method 'phi and omega scans'
_diffrn_radiation_type MoK\a
_diffrn_radiation_wavelength 0.71073
_diffrn_reflns_av_R_equivalents 0.0730
_diffrn_reflns_av_unetI/netI 0.0800
_diffrn_reflns_Laue_measured_fraction_full 0.969
_diffrn_reflns_Laue_measured_fraction_max 1.000
_diffrn_reflns_limit_h_max 15
_diffrn_reflns_limit_h_min -15
_diffrn_reflns_limit_k_max 15
_diffrn_reflns_limit_k_min -12
_diffrn_reflns_limit_l_max 27
_diffrn_reflns_limit_l_min -27
_diffrn_reflns_number 17759
_diffrn_reflns_point_group_measured_fraction_full 0.966
_diffrn_reflns_point_group_measured_fraction_max 0.997
_diffrn_reflns_theta_full 25.242
_diffrn_reflns_theta_max 24.992
_diffrn_reflns_theta_min 1.845
_exptl_absorpt_coefficient_mu 1.924
_exptl_absorpt_correction_T_max 0.7456
_exptl_absorpt_correction_T_min 0.5688
_exptl_absorpt_correction_type multi-scan
_exptl_absorpt_process_details sadabs
_exptl_crystal_colour colorless
_exptl_crystal_density_diffrn 1.233
_exptl_crystal_description prismatic
_exptl_crystal_F_000 1236
_exptl_crystal_size_max 0.200
_exptl_crystal_size_mid 0.160
_exptl_crystal_size_min 0.120
_platon_squeeze_details
;
;
_refine_diff_density_max 0.404
_refine_diff_density_min -0.482
_refine_diff_density_rms 0.071
_refine_ls_abs_structure_details
; 
 Flack x determined using 805 quotients [(I+)-(I-)]/[(I+)+(I-)] 
 (Parsons and Flack (2004), Acta Cryst. A60, s61). 
;
_refine_ls_abs_structure_Flack 0.017(9)
_refine_ls_extinction_method none
_refine_ls_goodness_of_fit_ref 1.029
_refine_ls_hydrogen_treatment mixed
_refine_ls_matrix_type full
_refine_ls_number_parameters 230
_refine_ls_number_reflns 3759
_refine_ls_number_restraints 2
_refine_ls_restrained_S_all 1.028
_refine_ls_R_factor_all 0.1108
_refine_ls_R_factor_gt 0.0701
_refine_ls_shift/su_max 0.000
_refine_ls_shift/su_mean 0.000
_refine_ls_structure_factor_coef Fsqd
_refine_ls_weighting_details 'w=1/[\s^2^(Fo^2^)+(0.1129P)^2^] where P=(Fo^2^+2Fc^2^)/3'
_refine_ls_weighting_scheme calc
_refine_ls_wR_factor_gt 0.1840
_refine_ls_wR_factor_ref 0.2033
_reflns_Friedel_coverage 0.940
_reflns_Friedel_fraction_full 0.963
_reflns_Friedel_fraction_max 0.994
_reflns_number_gt 2194
_reflns_number_total 3759
_reflns_threshold_expression 'I > 2\s(I)'
_cod_data_source_file d1cc07074f2.cif
_cod_data_source_block cd16696
_cod_original_cell_volume 3218.7(9)
_cod_database_code 7129708
_shelx_space_group_comment
; 
The symmetry employed for this shelxl refinement is uniquely defined 
by the following loop, which should always be used as a source of 
symmetry information in preference to the above space-group names. 
They are only intended as comments. 
;
_shelx_estimated_absorpt_t_min 0.700
_shelx_estimated_absorpt_t_max 0.802
_shelxl_version_number 2013-4

loop_
_space_group_symop_operation_xyz
'x, y, z'
'-y, x-y, z+1/3'
'-x+y, -x, z+2/3'
'-x, -y, z+1/2'
'y, -x+y, z+5/6'
'x-y, x, z+1/6'

loop_
_atom_site_label
_atom_site_type_symbol
_atom_site_fract_x
_atom_site_fract_y
_atom_site_fract_z
_atom_site_U_iso_or_equiv
_atom_site_adp_type
_atom_site_occupancy
_atom_site_site_symmetry_order
_atom_site_calc_flag
_atom_site_refinement_flags_posn
_atom_site_refinement_flags_adp
_atom_site_refinement_flags_occupancy
_atom_site_disorder_assembly
_atom_site_disorder_group
Br1 Br 0.13466(18) 1.32173(11) 0.09335(12) 0.1355(9) Uani 1 1 d . . . . .
N1 N 0.0237(6) 0.7392(6) 0.1172(3) 0.0394(16) Uani 1 1 d D . . . .
O1 O -0.1154(6) 0.7139(6) 0.0498(3) 0.0579(16) Uani 1 1 d . . . . .
C1 C 0.0108(8) 0.6173(7) 0.1163(4) 0.047(2) Uani 1 1 d . . . . .
C2 C 0.1117(8) 0.6248(9) 0.1547(5) 0.057(2) Uani 1 1 d . . . . .
H2A H 0.1013 0.5444 0.1589 0.069 Uiso 1 1 calc R U . . .
H2B H 0.1054 0.6527 0.1933 0.069 Uiso 1 1 calc R U . . .
C3 C 0.2363(9) 0.7090(10) 0.1303(4) 0.061(3) Uani 1 1 d . . . . .
H3A H 0.2500 0.7910 0.1305 0.073 Uiso 1 1 calc R U . . .
H3B H 0.2963 0.7072 0.1557 0.073 Uiso 1 1 calc R U . . .
C4 C 0.2543(9) 0.6776(11) 0.0696(5) 0.078(3) Uani 1 1 d . . . . .
H4A H 0.2491 0.5991 0.0692 0.094 Uiso 1 1 calc R U . . .
H4B H 0.3336 0.7376 0.0552 0.094 Uiso 1 1 calc R U . . .
C5 C 0.1550(10) 0.6752(10) 0.0309(5) 0.072(3) Uani 1 1 d . . . . .
H5A H 0.1645 0.7555 0.0293 0.087 Uiso 1 1 calc R U . . .
H5B H 0.1628 0.6518 -0.0085 0.087 Uiso 1 1 calc R U . . .
C6 C 0.0310(8) 0.5865(9) 0.0546(4) 0.052(2) Uani 1 1 d . . . . .
H6A H 0.0209 0.5059 0.0545 0.062 Uiso 1 1 calc R U . . .
H6B H -0.0302 0.5856 0.0291 0.062 Uiso 1 1 calc R U . . .
C7 C -0.1193(8) 0.5220(7) 0.1369(4) 0.046(2) Uani 1 1 d . . . . .
H7 H -0.1743 0.5206 0.1065 0.056 Uiso 1 1 calc R U . . .
C8 C -0.1400(10) 0.3940(8) 0.1398(4) 0.061(3) Uani 1 1 d . . . . .
H8 H -0.0899 0.3807 0.1645 0.073 Uiso 1 1 calc R U . . .
C9 C -0.2193(14) 0.3043(10) 0.1117(6) 0.101(5) Uani 1 1 d . . . . .
H9A H -0.2714 0.3136 0.0866 0.121 Uiso 1 1 calc R U . . .
H9B H -0.2258 0.2287 0.1161 0.121 Uiso 1 1 calc R U . . .
C10 C -0.1617(8) 0.5516(8) 0.1939(4) 0.049(2) Uani 1 1 d . . . . .
C11 C -0.2385(11) 0.5970(10) 0.1923(5) 0.068(3) Uani 1 1 d . . . . .
H11 H -0.2647 0.6095 0.1564 0.082 Uiso 1 1 calc R U . . .
C12 C -0.2777(12) 0.6245(11) 0.2425(7) 0.088(4) Uani 1 1 d . . . . .
H12 H -0.3273 0.6587 0.2405 0.106 Uiso 1 1 calc R U . . .
C13 C -0.2444(13) 0.6020(12) 0.2950(7) 0.093(4) Uani 1 1 d . . . . .
H13 H -0.2725 0.6188 0.3292 0.112 Uiso 1 1 calc R U . . .
C14 C -0.1687(12) 0.5543(15) 0.2973(6) 0.100(5) Uani 1 1 d . . . . .
H14 H -0.1478 0.5360 0.3333 0.120 Uiso 1 1 calc R U . . .
C15 C -0.1240(9) 0.5334(10) 0.2467(5) 0.074(3) Uani 1 1 d . . . . .
H15 H -0.0680 0.5069 0.2485 0.089 Uiso 1 1 calc R U . . .
C16 C -0.0338(7) 0.7779(7) 0.0844(4) 0.0390(19) Uani 1 1 d . . . . .
C17 C 0.0094(8) 0.9112(7) 0.0876(4) 0.0433(19) Uani 1 1 d . . . . .
C18 C -0.0740(9) 0.9477(9) 0.0804(5) 0.067(3) Uani 1 1 d . . . . .
H18 H -0.1552 0.8911 0.0743 0.080 Uiso 1 1 calc R U . . .
C19 C -0.0344(12) 1.0736(10) 0.0824(7) 0.084(4) Uani 1 1 d . . . . .
H19 H -0.0905 1.0995 0.0782 0.101 Uiso 1 1 calc R U . . .
C20 C 0.0811(12) 1.1540(9) 0.0900(6) 0.077(3) Uani 1 1 d . . . . .
C21 C 0.1687(10) 1.1190(8) 0.0968(5) 0.074(3) Uani 1 1 d . . . . .
H21 H 0.2503 1.1762 0.1013 0.089 Uiso 1 1 calc R U . . .
C22 C 0.1292(9) 0.9963(8) 0.0966(5) 0.061(3) Uani 1 1 d . . . . .
H22 H 0.1851 0.9707 0.1026 0.073 Uiso 1 1 calc R U . . .
H1 H 0.076(5) 0.789(5) 0.140(3) 0.03(2) Uiso 1 1 d D . . . .

loop_
_atom_site_aniso_label
_atom_site_aniso_U_11
_atom_site_aniso_U_22
_atom_site_aniso_U_33
_atom_site_aniso_U_23
_atom_site_aniso_U_13
_atom_site_aniso_U_12
Br1 0.1626(15) 0.0539(8) 0.1942(19) 0.0087(10) 0.0074(15) 0.0573(9)
N1 0.036(4) 0.039(4) 0.044(4) -0.011(3) -0.010(3) 0.020(3)
O1 0.062(4) 0.054(4) 0.057(4) -0.001(3) -0.019(3) 0.029(3)
C1 0.050(5) 0.032(4) 0.058(6) -0.008(4) -0.006(4) 0.020(4)
C2 0.059(6) 0.053(5) 0.067(6) -0.015(5) -0.017(5) 0.033(5)
C3 0.052(6) 0.078(7) 0.060(7) -0.006(5) -0.003(5) 0.039(5)
C4 0.051(6) 0.082(7) 0.096(9) -0.026(6) 0.000(6) 0.029(5)
C5 0.072(7) 0.081(8) 0.073(7) -0.001(6) 0.018(6) 0.045(6)
C6 0.060(6) 0.053(6) 0.045(5) -0.007(4) 0.003(4) 0.031(5)
C7 0.048(5) 0.043(5) 0.047(5) 0.003(4) -0.001(4) 0.022(4)
C8 0.074(7) 0.038(5) 0.059(7) 0.001(5) 0.003(5) 0.018(5)
C9 0.135(12) 0.041(6) 0.098(9) 0.006(6) 0.040(9) 0.023(7)
C10 0.048(5) 0.037(5) 0.049(6) 0.000(4) -0.002(4) 0.011(4)
C11 0.077(7) 0.062(6) 0.066(7) 0.000(5) 0.011(6) 0.036(6)
C12 0.089(9) 0.080(8) 0.101(11) 0.008(8) 0.034(8) 0.047(7)
C13 0.071(8) 0.080(8) 0.090(11) -0.017(7) 0.026(8) 0.009(7)
C14 0.063(8) 0.129(12) 0.072(9) 0.023(8) 0.023(7) 0.020(8)
C15 0.059(6) 0.092(8) 0.061(8) 0.014(6) 0.009(6) 0.030(6)
C16 0.033(4) 0.043(4) 0.040(5) -0.002(4) 0.002(4) 0.018(4)
C17 0.057(5) 0.038(4) 0.036(4) -0.001(4) 0.004(4) 0.025(4)
C18 0.058(6) 0.067(6) 0.084(8) 0.005(6) -0.004(6) 0.037(5)
C19 0.086(8) 0.064(7) 0.124(11) 0.000(7) -0.002(8) 0.052(7)
C20 0.103(9) 0.050(6) 0.082(8) 0.006(6) 0.020(8) 0.042(7)
C21 0.073(7) 0.050(5) 0.088(8) -0.005(6) -0.003(6) 0.023(5)
C22 0.057(6) 0.049(5) 0.073(7) -0.005(5) -0.012(5) 0.023(5)

loop_
_atom_type_symbol
_atom_type_description
_atom_type_scat_dispersion_real
_atom_type_scat_dispersion_imag
_atom_type_scat_source
C C 0.0033 0.0016 'International Tables Vol C Tables 4.2.6.8 and 6.1.1.4'
H H 0.0000 0.0000 'International Tables Vol C Tables 4.2.6.8 and 6.1.1.4'
N N 0.0061 0.0033 'International Tables Vol C Tables 4.2.6.8 and 6.1.1.4'
O O 0.0106 0.0060 'International Tables Vol C Tables 4.2.6.8 and 6.1.1.4'
Br Br -0.2901 2.4595 'International Tables Vol C Tables 4.2.6.8 and 6.1.1.4'

loop_
_geom_angle_atom_site_label_1
_geom_angle_atom_site_label_2
_geom_angle_atom_site_label_3
_geom_angle
_geom_angle_site_symmetry_1
_geom_angle_site_symmetry_3
_geom_angle_publ_flag
C16 N1 C1 126.9(7) . . ?
C16 N1 H1 118(5) . . ?
C1 N1 H1 115(5) . . ?
N1 C1 C2 106.3(7) . . ?
N1 C1 C6 109.8(7) . . ?
C2 C1 C6 107.8(7) . . ?
N1 C1 C7 109.3(7) . . ?
C2 C1 C7 114.3(7) . . ?
C6 C1 C7 109.3(7) . . ?
C1 C2 C3 112.8(8) . . ?
C1 C2 H2A 109.0 . . ?
C3 C2 H2A 109.0 . . ?
C1 C2 H2B 109.0 . . ?
C3 C2 H2B 109.0 . . ?
H2A C2 H2B 107.8 . . ?
C4 C3 C2 113.6(9) . . ?
C4 C3 H3A 108.8 . . ?
C2 C3 H3A 108.8 . . ?
C4 C3 H3B 108.8 . . ?
C2 C3 H3B 108.8 . . ?
H3A C3 H3B 107.7 . . ?
C3 C4 C5 108.0(8) . . ?
C3 C4 H4A 110.1 . . ?
C5 C4 H4A 110.1 . . ?
C3 C4 H4B 110.1 . . ?
C5 C4 H4B 110.1 . . ?
H4A C4 H4B 108.4 . . ?
C6 C5 C4 110.6(9) . . ?
C6 C5 H5A 109.5 . . ?
C4 C5 H5A 109.5 . . ?
C6 C5 H5B 109.5 . . ?
C4 C5 H5B 109.5 . . ?
H5A C5 H5B 108.1 . . ?
C5 C6 C1 112.9(8) . . ?
C5 C6 H6A 109.0 . . ?
C1 C6 H6A 109.0 . . ?
C5 C6 H6B 109.0 . . ?
C1 C6 H6B 109.0 . . ?
H6A C6 H6B 107.8 . . ?
C8 C7 C10 109.5(7) . . ?
C8 C7 C1 113.3(7) . . ?
C10 C7 C1 115.7(7) . . ?
C8 C7 H7 105.8 . . ?
C10 C7 H7 105.8 . . ?
C1 C7 H7 105.8 . . ?
C9 C8 C7 125.6(11) . . ?
C9 C8 H8 117.2 . . ?
C7 C8 H8 117.2 . . ?
C8 C9 H9A 120.0 . . ?
C8 C9 H9B 120.0 . . ?
H9A C9 H9B 120.0 . . ?
C11 C10 C15 119.0(10) . . ?
C11 C10 C7 119.8(9) . . ?
C15 C10 C7 121.1(9) . . ?
C10 C11 C12 121.1(12) . . ?
C10 C11 H11 119.4 . . ?
C12 C11 H11 119.4 . . ?
C13 C12 C11 120.0(12) . . ?
C13 C12 H12 120.0 . . ?
C11 C12 H12 120.0 . . ?
C12 C13 C14 119.5(12) . . ?
C12 C13 H13 120.2 . . ?
C14 C13 H13 120.2 . . ?
C13 C14 C15 120.2(13) . . ?
C13 C14 H14 119.9 . . ?
C15 C14 H14 119.9 . . ?
C10 C15 C14 119.9(12) . . ?
C10 C15 H15 120.0 . . ?
C14 C15 H15 120.0 . . ?
O1 C16 N1 124.5(7) . . ?
O1 C16 C17 119.2(7) . . ?
N1 C16 C17 116.2(7) . . ?
C18 C17 C22 119.6(8) . . ?
C18 C17 C16 118.1(8) . . ?
C22 C17 C16 122.2(7) . . ?
C17 C18 C19 118.9(10) . . ?
C17 C18 H18 120.5 . . ?
C19 C18 H18 120.5 . . ?
C20 C19 C18 120.6(10) . . ?
C20 C19 H19 119.7 . . ?
C18 C19 H19 119.7 . . ?
C19 C20 C21 121.6(9) . . ?
C19 C20 Br1 121.0(8) . . ?
C21 C20 Br1 117.4(9) . . ?
C22 C21 C20 117.5(10) . . ?
C22 C21 H21 121.2 . . ?
C20 C21 H21 121.2 . . ?
C21 C22 C17 121.7(9) . . ?
C21 C22 H22 119.2 . . ?
C17 C22 H22 119.2 . . ?

loop_
_geom_bond_atom_site_label_1
_geom_bond_atom_site_label_2
_geom_bond_distance
_geom_bond_site_symmetry_2
_geom_bond_publ_flag
Br1 C20 1.892(10) . ?
N1 C16 1.305(10) . ?
N1 C1 1.479(10) . ?
N1 H1 0.84(3) . ?
O1 C16 1.236(10) . ?
C1 C2 1.520(13) . ?
C1 C6 1.522(13) . ?
C1 C7 1.559(12) . ?
C2 C3 1.511(14) . ?
C2 H2A 0.9700 . ?
C2 H2B 0.9700 . ?
C3 C4 1.494(15) . ?
C3 H3A 0.9700 . ?
C3 H3B 0.9700 . ?
C4 C5 1.532(15) . ?
C4 H4A 0.9700 . ?
C4 H4B 0.9700 . ?
C5 C6 1.511(14) . ?
C5 H5A 0.9700 . ?
C5 H5B 0.9700 . ?
C6 H6A 0.9700 . ?
C6 H6B 0.9700 . ?
C7 C8 1.518(13) . ?
C7 C10 1.530(13) . ?
C7 H7 0.9800 . ?
C8 C9 1.259(15) . ?
C8 H8 0.9300 . ?
C9 H9A 0.9300 . ?
C9 H9B 0.9300 . ?
C10 C11 1.365(15) . ?
C10 C15 1.363(14) . ?
C11 C12 1.367(17) . ?
C11 H11 0.9300 . ?
C12 C13 1.35(2) . ?
C12 H12 0.9300 . ?
C13 C14 1.37(2) . ?
C13 H13 0.9300 . ?
C14 C15 1.375(17) . ?
C14 H14 0.9300 . ?
C15 H15 0.9300 . ?
C16 C17 1.503(11) . ?
C17 C18 1.366(12) . ?
C17 C22 1.377(12) . ?
C18 C19 1.421(14) . ?
C18 H18 0.9300 . ?
C19 C20 1.319(16) . ?
C19 H19 0.9300 . ?
C20 C21 1.402(16) . ?
C21 C22 1.382(13) . ?
C21 H21 0.9300 . ?
C22 H22 0.9300 . ?

loop_
_geom_hbond_atom_site_label_D
_geom_hbond_atom_site_label_H
_geom_hbond_atom_site_label_A
_geom_hbond_distance_DH
_geom_hbond_distance_HA
_geom_hbond_distance_DA
_geom_hbond_angle_DHA
_geom_hbond_site_symmetry_A
C7 H7 O1 0.98 2.54 3.136(11) 118.8 .
C6 H6B O1 0.97 2.42 3.025(11) 120.2 .
C7 H7 O1 0.98 2.54 3.136(11) 118.8 .
C6 H6B O1 0.97 2.42 3.025(11) 120.2 .
C7 H7 O1 0.98 2.54 3.136(11) 118.8 .
C6 H6B O1 0.97 2.42 3.025(11) 120.2 .
C6 H6B O1 0.97 2.42 3.025(11) 120.2 .
C7 H7 O1 0.98 2.54 3.136(11) 118.8 .

loop_
_geom_torsion_atom_site_label_1
_geom_torsion_atom_site_label_2
_geom_torsion_atom_site_label_3
_geom_torsion_atom_site_label_4
_geom_torsion
_geom_torsion_site_symmetry_1
_geom_torsion_site_symmetry_2
_geom_torsion_site_symmetry_3
_geom_torsion_site_symmetry_4
_geom_torsion_publ_flag
C16 N1 C1 C2 170.5(8) . . . . ?
C16 N1 C1 C6 54.1(10) . . . . ?
C16 N1 C1 C7 -65.7(10) . . . . ?
N1 C1 C2 C3 -64.9(9) . . . . ?
C6 C1 C2 C3 52.7(9) . . . . ?
C7 C1 C2 C3 174.4(7) . . . . ?
C1 C2 C3 C4 -56.1(11) . . . . ?
C2 C3 C4 C5 55.9(12) . . . . ?
C3 C4 C5 C6 -56.9(12) . . . . ?
C4 C5 C6 C1 59.7(11) . . . . ?
N1 C1 C6 C5 59.7(10) . . . . ?
C2 C1 C6 C5 -55.7(10) . . . . ?
C7 C1 C6 C5 179.5(8) . . . . ?
N1 C1 C7 C8 -177.8(7) . . . . ?
C2 C1 C7 C8 -58.8(10) . . . . ?
C6 C1 C7 C8 62.1(9) . . . . ?
N1 C1 C7 C10 -50.0(10) . . . . ?
C2 C1 C7 C10 68.9(10) . . . . ?
C6 C1 C7 C10 -170.2(8) . . . . ?
C10 C7 C8 C9 108.5(12) . . . . ?
C1 C7 C8 C9 -120.6(12) . . . . ?
C8 C7 C10 C11 -129.0(9) . . . . ?
C1 C7 C10 C11 101.4(10) . . . . ?
C8 C7 C10 C15 51.0(11) . . . . ?
C1 C7 C10 C15 -78.6(11) . . . . ?
C15 C10 C11 C12 0.1(16) . . . . ?
C7 C10 C11 C12 -179.9(10) . . . . ?
C10 C11 C12 C13 -2.8(18) . . . . ?
C11 C12 C13 C14 2(2) . . . . ?
C12 C13 C14 C15 2(2) . . . . ?
C11 C10 C15 C14 3.7(15) . . . . ?
C7 C10 C15 C14 -176.3(10) . . . . ?
C13 C14 C15 C10 -4.9(18) . . . . ?
C1 N1 C16 O1 5.3(13) . . . . ?
C1 N1 C16 C17 -171.1(7) . . . . ?
O1 C16 C17 C18 35.7(12) . . . . ?
N1 C16 C17 C18 -147.7(9) . . . . ?
O1 C16 C17 C22 -143.2(9) . . . . ?
N1 C16 C17 C22 33.4(13) . . . . ?
C22 C17 C18 C19 -0.1(16) . . . . ?
C16 C17 C18 C19 -179.0(10) . . . . ?
C17 C18 C19 C20 1.2(19) . . . . ?
C18 C19 C20 C21 0(2) . . . . ?
C18 C19 C20 Br1 -179.5(10) . . . . ?
C19 C20 C21 C22 -1.4(19) . . . . ?
Br1 C20 C21 C22 177.6(9) . . . . ?
C20 C21 C22 C17 2.6(18) . . . . ?
C18 C17 C22 C21 -1.9(17) . . . . ?
C16 C17 C22 C21 177.0(9) . . . . ?

loop_
_platon_squeeze_void_nr
_platon_squeeze_void_average_x
_platon_squeeze_void_average_y
_platon_squeeze_void_average_z
_platon_squeeze_void_volume
_platon_squeeze_void_count_electrons
_platon_squeeze_void_content
1 0.203 0.519 0.255 30 9 ' '
2 0.316 0.797 0.921 29 9 ' '
3 0.481 0.684 0.588 29 9 ' '
4 0.519 0.316 0.088 29 9 ' '
5 0.684 0.203 0.421 29 9 ' '
6 0.796 0.481 0.755 30 9 ' '
